data_4076497
loop_
_publ_author_name
'Tonks, Ian A.'
'Tofan, Daniel'
'Weintrob, Edward C.'
'Agapie, Theodor'
'Bercaw, John E.'

_publ_section_title
;
 Zirconium and Titanium Propylene Polymerization Precatalysts Supported by
 a FluxionalC2-Symmetric Bis(anilide)pyridine Ligand
;
_journal_issue 5
_journal_name_full Organometallics
_journal_page_first 1965
_journal_paper_doi 10.1021/om201262h
_journal_volume 31
_journal_year 2012
_chemical_formula_moiety 'C39 H41 Cl2 N3 O Zr'
_chemical_formula_sum 'C39 H41 Cl2 N3 O Zr'
_chemical_formula_weight 729.87
_chemical_name_systematic
;

 ?

;
_space_group_IT_number 2
_symmetry_cell_setting triclinic
_symmetry_space_group_name_Hall '-P 1'
_symmetry_space_group_name_H-M 'P -1'
_atom_sites_solution_hydrogens geom
_atom_sites_solution_primary direct
_atom_sites_solution_secondary difmap
_audit_creation_method SHELXL-97
_cell_angle_alpha 61.415(2)
_cell_angle_beta 85.745(3)
_cell_angle_gamma 85.899(3)
_cell_formula_units_Z 2
_cell_length_a 11.7169(5)
_cell_length_b 12.7754(6)
_cell_length_c 13.0786(6)
_cell_measurement_reflns_used 9916
_cell_measurement_temperature 100(2)
_cell_measurement_theta_max 38.89
_cell_measurement_theta_min 2.43
_cell_volume 1712.89(14)
_computing_cell_refinement 'Bruker SAINT-Plus v7.34A'
_computing_data_collection 'Bruker APEX2 v2.1-0'
_computing_data_reduction 'Bruker SAINT-Plus v7.34A'
_computing_molecular_graphics 'Bruker XP v5.1'
_computing_publication_material 'Bruker XCIF 2008'
_computing_structure_refinement 'SHELXL-97 (Sheldrick, 2008)'
_computing_structure_solution 'SHELXS-97 (Sheldrick, 2008)'
_diffrn_ambient_temperature 100(2)
_diffrn_measured_fraction_theta_full 0.871
_diffrn_measured_fraction_theta_max 0.871
_diffrn_measurement_device_type 'Bruker KAPPA APEX II'
_diffrn_measurement_method '\w scans; 16 settings'
_diffrn_radiation_monochromator graphite
_diffrn_radiation_source 'fine-focus sealed tube'
_diffrn_radiation_type MoK\a
_diffrn_radiation_wavelength 0.71073
_diffrn_reflns_av_R_equivalents 0.0000
_diffrn_reflns_av_sigmaI/netI 0.0462
_diffrn_reflns_limit_h_max 20
_diffrn_reflns_limit_h_min -20
_diffrn_reflns_limit_k_max 22
_diffrn_reflns_limit_k_min -19
_diffrn_reflns_limit_l_max 23
_diffrn_reflns_limit_l_min 0
_diffrn_reflns_number 17760
_diffrn_reflns_theta_full 39.30
_diffrn_reflns_theta_max 39.30
_diffrn_reflns_theta_min 1.74
_exptl_absorpt_coefficient_mu 0.513
_exptl_absorpt_correction_T_max 0.7477
_exptl_absorpt_correction_T_min 0.6054
_exptl_absorpt_correction_type 'Empirical, Twinabs, multi-scan'
_exptl_absorpt_process_details 'TWINABS v2008/3, Bruker-AXS, Madison, WI'
_exptl_crystal_colour Yellow/orange
_exptl_crystal_density_diffrn 1.415
_exptl_crystal_density_meas 0
_exptl_crystal_density_method 'not measured'
_exptl_crystal_description Block
_exptl_crystal_F_000 756
_exptl_crystal_size_max 0.26
_exptl_crystal_size_mid 0.22
_exptl_crystal_size_min 0.15
_refine_diff_density_max 1.171
_refine_diff_density_min -0.920
_refine_diff_density_rms 0.093
_refine_ls_extinction_method none
_refine_ls_goodness_of_fit_ref 1.957
_refine_ls_hydrogen_treatment Riding
_refine_ls_matrix_type 'Full matrix'
_refine_ls_number_parameters 422
_refine_ls_number_reflns 17760
_refine_ls_number_restraints 0
_refine_ls_restrained_S_all 1.957
_refine_ls_R_factor_all 0.0540
_refine_ls_R_factor_gt 0.0381
_refine_ls_shift/su_max 0.003
_refine_ls_shift/su_mean 0.000
_refine_ls_structure_factor_coef Fsqd
_refine_ls_weighting_details w=1/s^2^(Fo^2^)
_refine_ls_weighting_scheme sigma
_refine_ls_wR_factor_gt 0.0678
_refine_ls_wR_factor_ref 0.0693
_reflns_number_gt 14403
_reflns_number_total 17760
_reflns_threshold_expression >2sigma(I)
_cod_data_source_file om201262h_si_002.cif
_cod_data_source_block complex6
_cod_depositor_comments
;
The following automatic conversions were performed:

'_symmetry_cell_setting' value 'Triclinic' changed to 'triclinic'
according to /home/saulius/struct/CIF-dictionaries/cif_core.dic
dictionary named 'cif_core.dic' version 2.4.1 from
2010-06-29.

'_refine_ls_weighting_scheme' value 'Sigma' changed to
'sigma' according to
/home/saulius/struct/CIF-dictionaries/cif_core.dic dictionary named
'cif_core.dic' version 2.4.1 from 2010-06-29.

Automatic conversion script
Id: cif_fix_values 1715 2011-07-08 13:25:40Z adriana 

The following automatic conversions were performed:

'_atom_sites_solution_primary' value 'Direct methods' was changed to
'direct'.

'_atom_sites_solution_secondary' value 'Difference Fourier map' was
changed to 'difmap'.

'_atom_sites_solution_hydrogens' value 'Geometric positions' was
changed to 'geom'.

Automatic conversion script
Id: cif_fix_values 6452 2018-10-05 10:23:21Z andrius 
;
_cod_original_cell_volume 1712.89(13)
_cod_original_sg_symbol_H-M P-1
_cod_database_code 4076497

loop_
_symmetry_equiv_pos_as_xyz
'x, y, z'
'-x, -y, -z'

loop_
_atom_site_label
_atom_site_type_symbol
_atom_site_fract_x
_atom_site_fract_y
_atom_site_fract_z
_atom_site_U_iso_or_equiv
_atom_site_adp_type
_atom_site_occupancy
_atom_site_symmetry_multiplicity
_atom_site_calc_flag
_atom_site_refinement_flags
Zr1 Zr 0.255159(10) 0.283209(10) 0.706523(8) 0.01264(3) Uani 1 1 d .
Cl1 Cl 0.45215(2) 0.32971(3) 0.71578(2) 0.01800(6) Uani 1 1 d .
Cl2 Cl 0.05560(2) 0.26467(3) 0.67547(2) 0.02047(6) Uani 1 1 d .
O1 O 0.24854(7) 0.45707(8) 0.54076(6) 0.01888(18) Uani 1 1 d .
N1 N 0.19759(8) 0.34372(9) 0.82860(7) 0.01548(19) Uani 1 1 d .
N2 N 0.26834(8) 0.10430(9) 0.87681(7) 0.01485(19) Uani 1 1 d .
N3 N 0.31650(8) 0.16925(9) 0.63345(7) 0.01458(19) Uani 1 1 d .
C1 C 0.10749(10) 0.29032(11) 0.91041(9) 0.0168(2) Uani 1 1 d .
C2 C 0.02360(11) 0.36058(13) 0.93590(10) 0.0228(3) Uani 1 1 d .
H2 H 0.0328 0.4439 0.9034 0.027 Uiso 1 1 calc R
C3 C -0.07185(11) 0.30976(15) 1.00761(10) 0.0288(3) Uani 1 1 d .
H3 H -0.1284 0.3585 1.0224 0.035 Uiso 1 1 calc R
C4 C -0.08481(12) 0.18837(15) 1.05756(11) 0.0301(3) Uani 1 1 d .
H4 H -0.1518 0.1539 1.1042 0.036 Uiso 1 1 calc R
C5 C -0.00075(12) 0.11757(14) 1.03971(10) 0.0271(3) Uani 1 1 d .
H5 H -0.0096 0.0338 1.0767 0.032 Uiso 1 1 calc R
C6 C 0.09886(11) 0.16553(12) 0.96787(9) 0.0193(2) Uani 1 1 d .
C7 C 0.19202(11) 0.08031(11) 0.96978(9) 0.0180(2) Uani 1 1 d .
C8 C 0.20366(13) -0.02722(13) 1.07397(10) 0.0255(3) Uani 1 1 d .
H8 H 0.1535 -0.0416 1.1394 0.031 Uiso 1 1 calc R
C9 C 0.28695(13) -0.11175(13) 1.08206(10) 0.0292(3) Uani 1 1 d .
H9 H 0.2931 -0.1855 1.1518 0.035 Uiso 1 1 calc R
C10 C 0.36115(12) -0.08859(12) 0.98836(10) 0.0245(3) Uani 1 1 d .
H10 H 0.4181 -0.1471 0.9925 0.029 Uiso 1 1 calc R
C11 C 0.35319(10) 0.02151(11) 0.88607(9) 0.0172(2) Uani 1 1 d .
C12 C 0.43906(10) 0.03791(11) 0.79118(9) 0.0166(2) Uani 1 1 d .
C13 C 0.54708(11) -0.02078(12) 0.82329(11) 0.0230(3) Uani 1 1 d .
H13 H 0.5668 -0.0539 0.9023 0.028 Uiso 1 1 calc R
C14 C 0.62535(12) -0.03221(13) 0.74503(12) 0.0269(3) Uani 1 1 d .
H14 H 0.6991 -0.0688 0.7684 0.032 Uiso 1 1 calc R
C15 C 0.59383(11) 0.01113(13) 0.63079(11) 0.0251(3) Uani 1 1 d .
H15 H 0.6441 -0.0014 0.5768 0.030 Uiso 1 1 calc R
C16 C 0.49028(11) 0.07198(12) 0.59548(10) 0.0207(2) Uani 1 1 d .
H16 H 0.4700 0.0997 0.5174 0.025 Uiso 1 1 calc R
C17 C 0.41324(10) 0.09456(11) 0.67145(9) 0.0151(2) Uani 1 1 d .
C18 C 0.23363(10) 0.45449(11) 0.81604(9) 0.0158(2) Uani 1 1 d .
C19 C 0.32415(10) 0.45154(12) 0.88266(10) 0.0193(2) Uani 1 1 d .
C20 C 0.36504(12) 0.55866(14) 0.86448(12) 0.0267(3) Uani 1 1 d .
H20 H 0.4265 0.5567 0.9089 0.032 Uiso 1 1 calc R
C21 C 0.31970(12) 0.66846(13) 0.78402(12) 0.0276(3) Uani 1 1 d .
C22 C 0.22662(12) 0.66949(12) 0.72332(11) 0.0255(3) Uani 1 1 d .
H22 H 0.1922 0.7439 0.6704 0.031 Uiso 1 1 calc R
C23 C 0.18231(10) 0.56454(12) 0.73782(9) 0.0192(2) Uani 1 1 d .
C24 C 0.37711(13) 0.33487(14) 0.97095(11) 0.0278(3) Uani 1 1 d .
H24A H 0.4451 0.3137 0.9353 0.042 Uiso 1 1 calc R
H24B H 0.3215 0.2723 0.9973 0.042 Uiso 1 1 calc R
H24C H 0.3992 0.3427 1.0377 0.042 Uiso 1 1 calc R
C25 C 0.37028(15) 0.78238(16) 0.76394(18) 0.0449(4) Uani 1 1 d .
H25A H 0.3497 0.7959 0.8308 0.067 Uiso 1 1 calc R
H25B H 0.3401 0.8493 0.6932 0.067 Uiso 1 1 calc R
H25C H 0.4538 0.7759 0.7547 0.067 Uiso 1 1 calc R
C26 C 0.07968(11) 0.57231(13) 0.67109(10) 0.0248(3) Uani 1 1 d .
H26A H 0.0108 0.5932 0.7059 0.037 Uiso 1 1 calc R
H26B H 0.0707 0.4951 0.6743 0.037 Uiso 1 1 calc R
H26C H 0.0908 0.6337 0.5897 0.037 Uiso 1 1 calc R
C27 C 0.27720(10) 0.19430(11) 0.52187(9) 0.0160(2) Uani 1 1 d .
C28 C 0.32909(11) 0.28173(12) 0.41711(9) 0.0209(3) Uani 1 1 d .
C29 C 0.28273(13) 0.30861(14) 0.31184(10) 0.0289(3) Uani 1 1 d .
H29 H 0.3179 0.3666 0.2413 0.035 Uiso 1 1 calc R
C30 C 0.18788(13) 0.25430(15) 0.30608(11) 0.0329(4) Uani 1 1 d .
C31 C 0.14105(12) 0.16544(15) 0.40970(12) 0.0300(3) Uani 1 1 d .
H31 H 0.0775 0.1248 0.4070 0.036 Uiso 1 1 calc R
C32 C 0.18457(11) 0.13420(12) 0.51727(10) 0.0216(3) Uani 1 1 d .
C33 C 0.43440(12) 0.34336(13) 0.41578(11) 0.0266(3) Uani 1 1 d .
H33A H 0.4422 0.3360 0.4931 0.040 Uiso 1 1 calc R
H33B H 0.4275 0.4279 0.3580 0.040 Uiso 1 1 calc R
H33C H 0.5021 0.3063 0.3954 0.040 Uiso 1 1 calc R
C34 C 0.13476(16) 0.28926(19) 0.19136(13) 0.0497(5) Uani 1 1 d .
H34A H 0.1468 0.2236 0.1725 0.074 Uiso 1 1 calc R
H34B H 0.1707 0.3605 0.1295 0.074 Uiso 1 1 calc R
H34C H 0.0524 0.3063 0.1979 0.074 Uiso 1 1 calc R
C35 C 0.13223(13) 0.03350(14) 0.62669(13) 0.0310(3) Uani 1 1 d .
H35A H 0.0501 0.0514 0.6333 0.047 Uiso 1 1 calc R
H35B H 0.1695 0.0252 0.6950 0.047 Uiso 1 1 calc R
H35C H 0.1433 -0.0411 0.6225 0.047 Uiso 1 1 calc R
C36 C 0.32239(11) 0.55906(11) 0.50821(10) 0.0223(3) Uani 1 1 d .
H36A H 0.4018 0.5407 0.4881 0.027 Uiso 1 1 calc R
H36B H 0.3238 0.5782 0.5730 0.027 Uiso 1 1 calc R
C37 C 0.26851(12) 0.66154(13) 0.40361(12) 0.0317(4) Uani 1 1 d .
H37A H 0.3263 0.7191 0.3525 0.038 Uiso 1 1 calc R
H37B H 0.2072 0.7038 0.4276 0.038 Uiso 1 1 calc R
C38 C 0.22018(12) 0.59927(14) 0.34334(10) 0.0310(4) Uani 1 1 d .
H38A H 0.1605 0.6500 0.2891 0.037 Uiso 1 1 calc R
H38B H 0.2811 0.5766 0.3001 0.037 Uiso 1 1 calc R
C39 C 0.16980(11) 0.49036(13) 0.44570(9) 0.0232(3) Uani 1 1 d .
H39A H 0.0917 0.5094 0.4681 0.028 Uiso 1 1 calc R
H39B H 0.1662 0.4246 0.4264 0.028 Uiso 1 1 calc R

loop_
_atom_site_aniso_label
_atom_site_aniso_U_11
_atom_site_aniso_U_22
_atom_site_aniso_U_33
_atom_site_aniso_U_23
_atom_site_aniso_U_13
_atom_site_aniso_U_12
Zr1 0.01104(5) 0.01365(5) 0.01174(4) -0.00496(3) 0.00037(3) -0.00048(3)
Cl1 0.01254(12) 0.02116(14) 0.02153(11) -0.01113(10) 0.00151(9) -0.00309(10)
Cl2 0.01257(13) 0.02727(16) 0.02460(11) -0.01469(11) -0.00215(10) 0.00000(11)
O1 0.0145(4) 0.0185(5) 0.0165(3) -0.0027(3) 0.0003(3) -0.0006(3)
N1 0.0140(4) 0.0177(5) 0.0156(3) -0.0086(3) 0.0027(3) -0.0033(4)
N2 0.0154(5) 0.0158(5) 0.0135(3) -0.0066(3) -0.0014(3) -0.0035(4)
N3 0.0134(4) 0.0167(5) 0.0138(3) -0.0074(3) -0.0023(3) 0.0004(3)
C1 0.0131(5) 0.0243(6) 0.0141(4) -0.0098(4) 0.0002(4) -0.0027(4)
C2 0.0194(6) 0.0304(7) 0.0196(4) -0.0133(4) 0.0033(4) -0.0013(5)
C3 0.0180(6) 0.0470(9) 0.0243(5) -0.0202(6) 0.0043(5) -0.0003(6)
C4 0.0193(6) 0.0476(10) 0.0265(5) -0.0201(6) 0.0092(5) -0.0126(6)
C5 0.0251(7) 0.0361(8) 0.0229(5) -0.0158(5) 0.0088(5) -0.0156(6)
C6 0.0179(6) 0.0269(7) 0.0159(4) -0.0119(4) 0.0034(4) -0.0083(5)
C7 0.0194(6) 0.0197(6) 0.0149(4) -0.0074(4) 0.0012(4) -0.0081(5)
C8 0.0307(7) 0.0254(7) 0.0155(4) -0.0050(4) 0.0012(5) -0.0106(6)
C9 0.0405(8) 0.0200(7) 0.0182(5) -0.0006(4) -0.0051(5) -0.0066(6)
C10 0.0294(7) 0.0174(6) 0.0216(5) -0.0047(4) -0.0073(5) 0.0013(5)
C11 0.0186(6) 0.0156(6) 0.0167(4) -0.0065(4) -0.0058(4) -0.0011(4)
C12 0.0181(6) 0.0136(5) 0.0192(4) -0.0083(4) -0.0052(4) 0.0014(4)
C13 0.0232(6) 0.0200(6) 0.0267(5) -0.0114(5) -0.0101(5) 0.0053(5)
C14 0.0196(6) 0.0277(8) 0.0372(6) -0.0185(5) -0.0105(5) 0.0089(5)
C15 0.0209(6) 0.0266(7) 0.0318(6) -0.0179(5) -0.0019(5) 0.0057(5)
C16 0.0201(6) 0.0216(6) 0.0226(5) -0.0124(4) -0.0024(4) 0.0025(5)
C17 0.0139(5) 0.0137(5) 0.0187(4) -0.0084(4) -0.0029(4) 0.0006(4)
C18 0.0153(5) 0.0167(5) 0.0167(4) -0.0093(4) 0.0025(4) -0.0009(4)
C19 0.0176(6) 0.0221(6) 0.0217(5) -0.0131(4) -0.0009(4) -0.0010(5)
C20 0.0210(7) 0.0325(8) 0.0360(6) -0.0237(5) -0.0012(5) -0.0030(6)
C21 0.0251(7) 0.0251(7) 0.0402(7) -0.0225(6) 0.0089(6) -0.0062(5)
C22 0.0285(7) 0.0171(6) 0.0286(5) -0.0103(5) 0.0055(5) 0.0021(5)
C23 0.0176(6) 0.0211(6) 0.0196(4) -0.0111(4) 0.0011(4) 0.0031(4)
C24 0.0292(7) 0.0310(8) 0.0230(5) -0.0124(5) -0.0096(5) 0.0042(6)
C25 0.0424(10) 0.0302(9) 0.0726(11) -0.0332(8) 0.0088(9) -0.0103(8)
C26 0.0231(6) 0.0284(7) 0.0234(5) -0.0134(5) -0.0045(5) 0.0084(5)
C27 0.0160(5) 0.0181(6) 0.0157(4) -0.0095(4) -0.0038(4) 0.0031(4)
C28 0.0242(6) 0.0212(6) 0.0167(4) -0.0095(4) 0.0008(4) 0.0043(5)
C29 0.0357(8) 0.0328(8) 0.0169(4) -0.0122(5) -0.0026(5) 0.0123(6)
C30 0.0348(8) 0.0476(10) 0.0259(5) -0.0267(6) -0.0151(5) 0.0228(7)
C31 0.0223(7) 0.0438(9) 0.0395(7) -0.0322(6) -0.0125(6) 0.0087(6)
C32 0.0195(6) 0.0245(7) 0.0271(5) -0.0173(5) -0.0051(5) 0.0042(5)
C33 0.0294(7) 0.0239(7) 0.0242(5) -0.0105(5) 0.0098(5) -0.0041(5)
C34 0.0528(11) 0.0770(15) 0.0341(7) -0.0401(8) -0.0249(7) 0.0337(10)
C35 0.0270(7) 0.0259(8) 0.0430(7) -0.0178(6) -0.0016(6) -0.0078(6)
C36 0.0198(6) 0.0167(6) 0.0235(5) -0.0045(4) 0.0051(4) -0.0029(5)
C37 0.0225(7) 0.0199(7) 0.0311(6) 0.0033(5) 0.0082(5) 0.0039(5)
C38 0.0207(6) 0.0340(8) 0.0183(5) 0.0024(5) 0.0016(5) 0.0070(5)
C39 0.0174(6) 0.0276(7) 0.0168(4) -0.0048(4) -0.0034(4) 0.0052(5)

loop_
_atom_type_symbol
_atom_type_description
_atom_type_scat_dispersion_real
_atom_type_scat_dispersion_imag
_atom_type_scat_source
C C 0.0033 0.0016 'International Tables Vol C Tables 4.2.6.8 and 6.1.1.4'
H H 0.0000 0.0000 'International Tables Vol C Tables 4.2.6.8 and 6.1.1.4'
N N 0.0061 0.0033 'International Tables Vol C Tables 4.2.6.8 and 6.1.1.4'
O O 0.0106 0.0060 'International Tables Vol C Tables 4.2.6.8 and 6.1.1.4'
Cl Cl 0.1484 0.1585 'International Tables Vol C Tables 4.2.6.8 and 6.1.1.4'
Zr Zr -2.9673 0.5597 'International Tables Vol C Tables 4.2.6.8 and 6.1.1.4'

loop_
_geom_angle_atom_site_label_1
_geom_angle_atom_site_label_2
_geom_angle_atom_site_label_3
_geom_angle
_geom_angle_publ_flag
N1 Zr1 N3 161.79(3) yes
N1 Zr1 O1 99.74(4) yes
N3 Zr1 O1 98.47(4) yes
N1 Zr1 N2 80.79(4) yes
N3 Zr1 N2 80.99(4) yes
O1 Zr1 N2 178.15(3) yes
N1 Zr1 Cl1 90.43(3) yes
N3 Zr1 Cl1 90.48(3) yes
O1 Zr1 Cl1 86.01(2) yes
N2 Zr1 Cl1 92.22(3) yes
N1 Zr1 Cl2 89.56(3) yes
N3 Zr1 Cl2 91.97(3) yes
O1 Zr1 Cl2 86.26(2) yes
N2 Zr1 Cl2 95.52(3) yes
Cl1 Zr1 Cl2 172.164(10) ?
C36 O1 C39 108.24(8) ?
C36 O1 Zr1 125.63(7) ?
C39 O1 Zr1 126.13(7) ?
C1 N1 C18 116.27(10) ?
C1 N1 Zr1 121.56(9) ?
C18 N1 Zr1 121.08(6) ?
C7 N2 C11 119.41(9) ?
C7 N2 Zr1 120.70(8) ?
C11 N2 Zr1 119.88(7) ?
C17 N3 C27 116.57(10) ?
C17 N3 Zr1 122.44(8) ?
C27 N3 Zr1 118.67(8) ?
N1 C1 C2 120.67(12) ?
N1 C1 C6 120.31(12) ?
C2 C1 C6 119.01(10) ?
C3 C2 C1 120.97(14) ?
C2 C3 C4 120.04(14) ?
C5 C4 C3 119.83(12) ?
C4 C5 C6 122.03(14) ?
C5 C6 C1 117.75(13) ?
C5 C6 C7 117.36(12) ?
C1 C6 C7 124.46(10) ?
N2 C7 C8 119.91(13) ?
N2 C7 C6 122.95(10) ?
C8 C7 C6 117.09(11) ?
C9 C8 C7 120.57(12) ?
C10 C9 C8 119.25(11) ?
C9 C10 C11 120.18(14) ?
N2 C11 C10 120.56(11) ?
N2 C11 C12 123.78(9) ?
C10 C11 C12 115.63(12) ?
C17 C12 C13 118.35(11) ?
C17 C12 C11 123.51(11) ?
C13 C12 C11 117.49(10) ?
C14 C13 C12 122.75(11) ?
C15 C14 C13 118.35(13) ?
C14 C15 C16 120.39(13) ?
C15 C16 C17 122.14(11) ?
N3 C17 C12 120.12(10) ?
N3 C17 C16 122.68(10) ?
C12 C17 C16 117.20(11) ?
C19 C18 C23 119.92(12) ?
C19 C18 N1 118.49(11) ?
C23 C18 N1 121.58(11) ?
C20 C19 C18 118.70(12) ?
C20 C19 C24 120.23(12) ?
C18 C19 C24 121.06(12) ?
C21 C20 C19 122.56(14) ?
C20 C21 C22 117.83(14) ?
C20 C21 C25 120.55(15) ?
C22 C21 C25 121.62(15) ?
C21 C22 C23 121.98(13) ?
C22 C23 C18 118.85(12) ?
C22 C23 C26 119.11(12) ?
C18 C23 C26 122.03(12) ?
C32 C27 C28 119.65(11) ?
C32 C27 N3 119.49(9) ?
C28 C27 N3 120.83(11) ?
C29 C28 C27 118.58(13) ?
C29 C28 C33 119.21(11) ?
C27 C28 C33 122.18(11) ?
C30 C29 C28 122.49(12) ?
C29 C30 C31 117.89(13) ?
C29 C30 C34 121.81(14) ?
C31 C30 C34 120.30(16) ?
C30 C31 C32 121.98(14) ?
C31 C32 C27 119.28(11) ?
C31 C32 C35 119.37(13) ?
C27 C32 C35 121.33(12) ?
O1 C36 C37 104.91(11) ?
C36 C37 C38 102.56(12) ?
C39 C38 C37 101.78(11) ?
O1 C39 C38 104.87(11) ?

loop_
_geom_bond_atom_site_label_1
_geom_bond_atom_site_label_2
_geom_bond_distance
_geom_bond_publ_flag
Zr1 N1 2.1327(10) yes
Zr1 N3 2.1515(11) yes
Zr1 O1 2.2432(7) yes
Zr1 N2 2.3103(9) yes
Zr1 Cl1 2.4497(3) yes
Zr1 Cl2 2.4495(3) yes
O1 C36 1.4843(16) ?
O1 C39 1.4785(15) ?
N1 C1 1.4006(13) ?
N1 C18 1.4355(17) ?
N2 C7 1.3760(14) ?
N2 C11 1.3663(17) ?
N3 C17 1.3848(16) ?
N3 C27 1.4408(14) ?
C1 C2 1.4122(18) ?
C1 C6 1.4078(19) ?
C2 C3 1.3847(16) ?
C3 C4 1.380(2) ?
C4 C5 1.372(2) ?
C5 C6 1.4174(15) ?
C6 C7 1.478(2) ?
C7 C8 1.4043(16) ?
C8 C9 1.373(2) ?
C9 C10 1.3700(19) ?
C10 C11 1.4056(15) ?
C11 C12 1.4807(16) ?
C12 C17 1.4219(15) ?
C12 C13 1.4079(18) ?
C13 C14 1.3765(19) ?
C14 C15 1.3916(19) ?
C15 C16 1.3763(19) ?
C16 C17 1.4103(16) ?
C18 C19 1.4091(18) ?
C18 C23 1.4068(17) ?
C19 C20 1.387(2) ?
C19 C24 1.5056(19) ?
C20 C21 1.386(2) ?
C21 C22 1.391(2) ?
C21 C25 1.508(2) ?
C22 C23 1.395(2) ?
C23 C26 1.5078(19) ?
C27 C32 1.3944(18) ?
C27 C28 1.4154(15) ?
C28 C29 1.3931(18) ?
C28 C33 1.505(2) ?
C29 C30 1.377(2) ?
C30 C31 1.390(2) ?
C30 C34 1.5150(19) ?
C31 C32 1.3923(19) ?
C32 C35 1.5166(18) ?
C36 C37 1.5100(17) ?
C37 C38 1.518(2) ?
C38 C39 1.5147(16) ?
